data_1010599
loop_
_publ_author_name
'Hendricks, S B'
'Merwin, H E'

_publ_section_title
;
The Atomic Arrangement in Crystals of the Alkali Platini-thiocyanates
;
_journal_coden_ASTM AJSC5L
_journal_name_full
;
American Journal of Science, Serie 5(1,1921-1938)
;
_journal_page_first 487
_journal_page_last 494
_journal_volume 15
_journal_year 1928
_chemical_formula_structural 'K2 Pt (S C N)6'
_chemical_formula_sum 'C6 K2 N6 Pt S6'
_chemical_name_systematic 'Potassium hexakis(thiocyanato)platinate'
_space_group_IT_number 164
_symmetry_cell_setting trigonal
_symmetry_Int_Tables_number 164
_symmetry_space_group_name_Hall '-P 3 2"'
_symmetry_space_group_name_H-M 'P -3 m 1'
_cell_angle_alpha 90
_cell_angle_beta 90
_cell_angle_gamma 120
_cell_formula_units_Z 1
_cell_length_a 6.73
_cell_length_b 6.73
_cell_length_c 10.26
_cell_volume 402.4
_cod_database_code 1010599

loop_
_symmetry_equiv_pos_as_xyz
x,y,z
-y,x-y,z
y-x,-x,z
-y,-x,z
x,x-y,z
y-x,y,z
-x,-y,-z
y,y-x,-z
x-y,x,-z
y,x,-z
-x,y-x,-z
x-y,-y,-z

loop_
_atom_site_label
_atom_site_type_symbol
_atom_site_symmetry_multiplicity
_atom_site_Wyckoff_symbol
_atom_site_fract_x
_atom_site_fract_y
_atom_site_fract_z
_atom_site_occupancy
_atom_site_attached_hydrogens
_atom_site_calc_flag
Pt1 Pt4+ 1 a 0. 0. 0. 1. 0 d
K1 K1+ 2 d 0.3333 0.6667 0.5 1. 0 d
S1 S2- 6 i 0.13 -0.13 0.11 1. 0 d
C1 C4+ 6 i -1. -1. -1. 1. 0 dum
N1 N3- 6 i -1. -1. -1. 1. 0 dum

loop_
_atom_type_symbol
_atom_type_oxidation_number
Pt4+ 4.000
K1+ 1.000
S2- -2.000
C4+ 4.000
N3- -3.000

loop_
_cod_related_entry_id
_cod_related_entry_database
_cod_related_entry_code
1 AMCSD 0017482
